data_4076411
loop_
_publ_author_name
'Chen, Jiangxi'
'Shi, Chuan'
'Sung, Herman Ho-Yung'
'Williams, Ian Duncan'
'Lin, Zhenyang'
'Jia, Guochen'

_publ_section_title
;
 Hydrogen Shift Reactions of Rhenium Hydrido Carbyne Complexes
;
_journal_issue 5
_journal_name_full Organometallics
_journal_page_first 1817
_journal_paper_doi 10.1021/om201184m
_journal_volume 31
_journal_year 2012
_chemical_formula_moiety 'C38 H54 Cl2 P3 Re'
_chemical_formula_sum 'C38 H54 Cl2 P3 Re'
_chemical_formula_weight 860.82
_space_group_IT_number 14
_symmetry_cell_setting monoclinic
_symmetry_space_group_name_Hall '-P 2yn'
_symmetry_space_group_name_H-M 'P 1 21/n 1'
_atom_sites_solution_hydrogens geom
_atom_sites_solution_primary direct
_atom_sites_solution_secondary difmap
_audit_creation_method SHELXL-97
_cell_angle_alpha 90.00
_cell_angle_beta 98.130(3)
_cell_angle_gamma 90.00
_cell_formula_units_Z 8
_cell_length_a 19.0109(4)
_cell_length_b 19.2536(5)
_cell_length_c 21.9965(6)
_cell_measurement_reflns_used 29432
_cell_measurement_temperature 173
_cell_measurement_theta_max 71.4761
_cell_measurement_theta_min 2.8727
_cell_volume 7970.4(3)
_computing_cell_refinement
;
CrysAlisPro, Oxford Diffraction Ltd.,
Version 1.171.33.66 (release 28-04-2010 CrysAlis171 .NET)
(compiled Apr 28 2010,14:27:37)
;
_computing_data_collection
;
CrysAlisPro, Oxford Diffraction Ltd.,
Version 1.171.33.66 (release 28-04-2010 CrysAlis171 .NET)
(compiled Apr 28 2010,14:27:37)
;
_computing_data_reduction
;
CrysAlisPro, Oxford Diffraction Ltd.,
Version 1.171.33.66 (release 28-04-2010 CrysAlis171 .NET)
(compiled Apr 28 2010,14:27:37)
;
_computing_molecular_graphics
;
OLEX2: a complete structure solution, refinement and analysis program. Dolomanov et al., J. Appl. Cryst. (2009). 42, 339-341
;
_computing_publication_material
;
OLEX2: a complete structure solution, refinement and analysis program. Dolomanov et al., J. Appl. Cryst. (2009). 42, 339-341
;
_computing_structure_refinement 'SHELXL-97 (Sheldrick, 1997)'
_computing_structure_solution
;
A short history of SHELX (Sheldrick, 2007)/Bruker
;
_diffrn_ambient_temperature 173.0
_diffrn_detector CCD
_diffrn_detector_area_resol_mean 15.9578
_diffrn_measured_fraction_theta_full 0.954
_diffrn_measured_fraction_theta_max 0.955
_diffrn_measurement_details
;
1 omega   81.00  125.00   0.8000   12.0000
omega____ theta____ kappa____ phi______ frames
-      110.0000  -92.0000  -86.0000 55

2 omega   40.00   66.40   0.8000   12.0000
omega____ theta____ kappa____ phi______ frames
-      110.0000  -25.0000    0.0000 33

3 omega  -73.00   25.40   0.8000    5.0000
omega____ theta____ kappa____ phi______ frames
-        0.0000  -38.0000   60.0000 123

4 omega -125.00  -74.60   0.8000    7.0000
omega____ theta____ kappa____ phi______ frames
-      -55.0000 -157.0000   17.0000 63

5 omega -112.00  -25.60   0.8000    7.0000
omega____ theta____ kappa____ phi______ frames
-      -55.0000  125.0000  -90.0000 108

6 omega  -17.00   71.00   0.8000    7.0000
omega____ theta____ kappa____ phi______ frames
-       55.0000  -38.0000 -180.0000 110

7 omega -126.00  -73.20   0.8000   12.0000
omega____ theta____ kappa____ phi______ frames
-      -64.0000 -157.0000  -52.0000 66

8 omega   96.00  124.80   0.8000    7.0000
omega____ theta____ kappa____ phi______ frames
-       55.0000  125.0000  150.0000 36

9 omega   80.00  148.00   0.8000   12.0000
omega____ theta____ kappa____ phi______ frames
-      110.0000  -92.0000 -174.0000 85

10 omega   38.00   70.00   0.8000   12.0000
omega____ theta____ kappa____ phi______ frames
-      110.0000  -25.0000  -30.0000 40

11 omega   39.00   69.40   0.8000   12.0000
omega____ theta____ kappa____ phi______ frames
-      110.0000  -25.0000  -60.0000 38

12 omega   40.00   76.80   0.8000   12.0000
omega____ theta____ kappa____ phi______ frames
-      110.0000  -50.0000  -60.0000 46

13 omega   39.00   68.60   0.8000   12.0000
omega____ theta____ kappa____ phi______ frames
-      110.0000  -25.0000 -180.0000 37

14 omega   38.00   70.80   0.8000   12.0000
omega____ theta____ kappa____ phi______ frames
-      110.0000  -25.0000  150.0000 41

15 omega   38.00   70.80   0.8000   12.0000
omega____ theta____ kappa____ phi______ frames
-      110.0000  -92.0000  -86.0000 41

16 omega   44.00   76.00   0.8000   12.0000
omega____ theta____ kappa____ phi______ frames
-      110.0000  -50.0000   60.0000 40

17 omega   39.00   67.80   0.8000   12.0000
omega____ theta____ kappa____ phi______ frames
-      110.0000  -25.0000  -90.0000 36

18 omega   39.00   68.60   0.8000   12.0000
omega____ theta____ kappa____ phi______ frames
-      110.0000  -25.0000  120.0000 37

19 omega   38.00   70.80   0.8000   12.0000
omega____ theta____ kappa____ phi______ frames
-      110.0000  -25.0000   90.0000 41

20 omega   94.00  178.00   0.8000   12.0000
omega____ theta____ kappa____ phi______ frames
-      110.0000   50.0000 -120.0000 105

21 omega   38.00   70.80   0.8000   12.0000
omega____ theta____ kappa____ phi______ frames
-      110.0000  -25.0000 -150.0000 41

22 omega   64.00  122.40   0.8000   12.0000
omega____ theta____ kappa____ phi______ frames
-      110.0000    0.0000    0.0000 73

23 omega   42.00  132.40   0.8000   12.0000
omega____ theta____ kappa____ phi______ frames
-      110.0000  -92.0000   38.0000 113

24 omega   39.00   71.00   0.8000   12.0000
omega____ theta____ kappa____ phi______ frames
-      110.0000  -25.0000 -120.0000 40

25 omega   42.00   75.60   0.8000   12.0000
omega____ theta____ kappa____ phi______ frames
-      110.0000  -50.0000   90.0000 42

26 omega   41.00   66.60   0.8000   12.0000
omega____ theta____ kappa____ phi______ frames
-      110.0000  -92.0000 -174.0000 32

27 omega   38.00  147.60   0.8000   12.0000
omega____ theta____ kappa____ phi______ frames
-      110.0000  -92.0000   89.0000 137
;
_diffrn_measurement_device 'kappa diffractometer'
_diffrn_measurement_device_type 'multiwire proportional'
_diffrn_measurement_method 'phi and omega scans'
_diffrn_orient_matrix_UB_11 0.0232643
_diffrn_orient_matrix_UB_12 -0.0441991
_diffrn_orient_matrix_UB_13 0.0574677
_diffrn_orient_matrix_UB_21 -0.0039666
_diffrn_orient_matrix_UB_22 -0.0653252
_diffrn_orient_matrix_UB_23 -0.0401842
_diffrn_orient_matrix_UB_31 0.0783131
_diffrn_orient_matrix_UB_32 0.0097699
_diffrn_orient_matrix_UB_33 -0.0086272
_diffrn_radiation_monochromator graphite
_diffrn_radiation_probe x-ray
_diffrn_radiation_source 'fine-focus sealed tube'
_diffrn_radiation_type CuK\a
_diffrn_radiation_wavelength 1.5418
_diffrn_reflns_av_R_equivalents 0.0342
_diffrn_reflns_av_sigmaI/netI 0.0294
_diffrn_reflns_limit_h_max 22
_diffrn_reflns_limit_h_min -12
_diffrn_reflns_limit_k_max 23
_diffrn_reflns_limit_k_min -23
_diffrn_reflns_limit_l_max 25
_diffrn_reflns_limit_l_min -26
_diffrn_reflns_number 47903
_diffrn_reflns_theta_full 66.50
_diffrn_reflns_theta_max 67.50
_diffrn_reflns_theta_min 2.88
_diffrn_source 'sealed X-ray tube'
_diffrn_source_target Cu
_exptl_absorpt_coefficient_mu 8.509
_exptl_absorpt_correction_T_max 1.0
_exptl_absorpt_correction_T_min 0.71396
_exptl_absorpt_correction_type multi-scan
_exptl_absorpt_process_details
;
CrysAlisPro, Oxford Diffraction Ltd.,
Version 1.171.33.66 (release 28-04-2010 CrysAlis171 .NET)
(compiled Apr 28 2010,14:27:37)
Empirical absorption correction using spherical harmonics,
implemented in SCALE3 ABSPACK scaling algorithm.
;
_exptl_crystal_colour_primary blue
_exptl_crystal_density_diffrn 1.435
_exptl_crystal_density_method 'not measured'
_exptl_crystal_description 'rect. Prism'
_exptl_crystal_F_000 3488
_exptl_crystal_size_max 0.35
_exptl_crystal_size_mid 0.18
_exptl_crystal_size_min 0.15
_refine_diff_density_max 0.927
_refine_diff_density_min -0.399
_refine_diff_density_rms 0.064
_refine_ls_extinction_method none
_refine_ls_goodness_of_fit_ref 1.024
_refine_ls_hydrogen_treatment constr
_refine_ls_matrix_type full
_refine_ls_number_parameters 811
_refine_ls_number_reflns 13727
_refine_ls_number_restraints 16
_refine_ls_restrained_S_all 1.030
_refine_ls_R_factor_all 0.0272
_refine_ls_R_factor_gt 0.0227
_refine_ls_shift/su_max 0.004
_refine_ls_shift/su_mean 0.000
_refine_ls_structure_factor_coef Fsqd
_refine_ls_weighting_details
;
calc w=1/[\s^2^(Fo^2^)+(0.0280P)^2^+0.0000P] where P=(Fo^2^+2Fc^2^)/3
;
_refine_ls_weighting_scheme calc
_refine_ls_wR_factor_gt 0.0527
_refine_ls_wR_factor_ref 0.0538
_reflns_number_gt 12058
_reflns_number_total 13727
_reflns_threshold_expression >2sigma(I)
_cod_data_source_file om201184m_si_002.cif
_cod_data_source_block CHEN80CULT
_cod_depositor_comments
;
The following automatic conversions were performed:

'_symmetry_cell_setting' value 'Monoclinic' changed to 'monoclinic'
according to /home/saulius/struct/CIF-dictionaries/cif_core.dic
dictionary named 'cif_core.dic' version 2.4.1 from 2010-06-29.

Automatic conversion script
Id: cif_fix_values 1715 2011-07-08 13:25:40Z adriana 
;
_cod_database_code 4076411

loop_
_space_group_symop_id
_space_group_symop_operation_xyz
1 'x, y, z'
2 '-x+1/2, y+1/2, -z+1/2'
3 '-x, -y, -z'
4 'x-1/2, -y-1/2, z-1/2'

loop_
_atom_site_label
_atom_site_type_symbol
_atom_site_fract_x
_atom_site_fract_y
_atom_site_fract_z
_atom_site_U_iso_or_equiv
_atom_site_adp_type
_atom_site_occupancy
_atom_site_symmetry_multiplicity
_atom_site_calc_flag
_atom_site_refinement_flags
_atom_site_disorder_assembly
_atom_site_disorder_group
Re1 Re 0.354729(5) 0.443508(6) 0.764336(5) 0.03141(4) Uani 1 1 d . . .
Cl1 Cl 0.45622(3) 0.38854(4) 0.83664(3) 0.04400(14) Uani 1 1 d . . .
Cl2 Cl 0.44865(3) 0.52316(4) 0.74054(3) 0.04601(15) Uani 1 1 d . . .
P1 P 0.38664(3) 0.37990(4) 0.67723(3) 0.03620(13) Uani 1 1 d . . .
P2 P 0.29523(3) 0.35087(4) 0.80602(3) 0.03520(13) Uani 1 1 d . . .
P3 P 0.33770(3) 0.52900(4) 0.84138(3) 0.03870(14) Uani 1 1 d . . .
C1 C 0.27526(13) 0.47031(13) 0.71886(11) 0.0327(5) Uani 1 1 d . . .
C2 C 0.20853(13) 0.48227(14) 0.68173(12) 0.0354(5) Uani 1 1 d . . .
H2 H 0.1694 0.4540 0.6886 0.043 Uiso 1 1 calc R . .
C3 C 0.19770(13) 0.53080(14) 0.63790(12) 0.0352(5) Uani 1 1 d . . .
C4 C 0.25422(15) 0.57808(16) 0.63113(14) 0.0452(6) Uani 1 1 d . . .
C5 C 0.30129(18) 0.61683(19) 0.62804(18) 0.0617(9) Uani 1 1 d . . .
C6 C 0.3627(2) 0.6631(3) 0.6271(2) 0.0859(14) Uani 1 1 d . B .
H6B H 0.3653 0.6946 0.6629 0.103 Uiso 1 1 calc R . .
H6A H 0.4062 0.6342 0.6328 0.103 Uiso 1 1 calc R . .
C7 C 0.3638(2) 0.7050(2) 0.5728(2) 0.0795(12) Uani 1 1 d D . .
H7AD H 0.3186 0.7311 0.5642 0.095 Uiso 0.50 1 calc PR A 1
H7AC H 0.3672 0.6742 0.5373 0.095 Uiso 0.50 1 calc PR A 1
H7BF H 0.3285 0.7413 0.5730 0.095 Uiso 0.50 1 d PR A 2
H7BE H 0.3490 0.6760 0.5372 0.095 Uiso 0.50 1 d PR A 2
C8 C 0.4254(3) 0.7560(4) 0.5794(3) 0.0484(15) Uiso 0.50 1 d PD B 1
H8B H 0.4322 0.7732 0.6222 0.058 Uiso 0.50 1 calc PR B 1
H8A H 0.4688 0.7297 0.5738 0.058 Uiso 0.50 1 calc PR B 1
C9 C 0.4216(5) 0.8151(5) 0.5398(5) 0.093(3) Uiso 0.50 1 d PD B 1
H9B H 0.3843 0.8465 0.5510 0.111 Uiso 0.50 1 calc PR B 1
H9A H 0.4061 0.7990 0.4972 0.111 Uiso 0.50 1 calc PR B 1
C10 C 0.4881(5) 0.8562(5) 0.5403(5) 0.087(3) Uiso 0.50 1 d PD B 1
H10I H 0.4882 0.8950 0.5691 0.130 Uiso 0.50 1 calc PR B 1
H10G H 0.4905 0.8743 0.4990 0.130 Uiso 0.50 1 calc PR B 1
H10H H 0.5293 0.8263 0.5530 0.130 Uiso 0.50 1 calc PR B 1
C8B C 0.4333(5) 0.7388(5) 0.5642(5) 0.080(3) Uiso 0.50 1 d PD B 2
H8BB H 0.4483 0.7672 0.6013 0.097 Uiso 0.50 1 calc PR B 2
H8BA H 0.4687 0.7011 0.5642 0.097 Uiso 0.50 1 calc PR B 2
C9B C 0.4398(5) 0.7811(5) 0.5134(5) 0.095(3) Uiso 0.50 1 d PD B 2
H9BB H 0.3984 0.8128 0.5075 0.114 Uiso 0.50 1 calc PR B 2
H9BA H 0.4361 0.7508 0.4767 0.114 Uiso 0.50 1 calc PR B 2
C10B C 0.5048(5) 0.8240(6) 0.5145(6) 0.103(3) Uiso 0.50 1 d PD B 2
H10K H 0.5440 0.8022 0.5415 0.154 Uiso 0.50 1 calc PR B 2
H10L H 0.4960 0.8705 0.5299 0.154 Uiso 0.50 1 calc PR B 2
H10J H 0.5171 0.8276 0.4729 0.154 Uiso 0.50 1 calc PR B 2
C11 C 0.12926(14) 0.53754(15) 0.59257(13) 0.0401(6) Uani 1 1 d . . .
C12 C 0.07203(15) 0.48726(19) 0.60687(15) 0.0549(8) Uani 1 1 d . . .
H12D H 0.0890 0.4395 0.6041 0.082 Uiso 1 1 calc R . .
H12E H 0.0290 0.4940 0.5773 0.082 Uiso 1 1 calc R . .
H12F H 0.0613 0.4960 0.6485 0.082 Uiso 1 1 calc R . .
C13 C 0.14815(16) 0.52197(18) 0.52846(13) 0.0515(7) Uani 1 1 d . . .
H13F H 0.1848 0.5545 0.5191 0.077 Uiso 1 1 calc R . .
H13E H 0.1057 0.5271 0.4979 0.077 Uiso 1 1 calc R . .
H13D H 0.1661 0.4743 0.5274 0.077 Uiso 1 1 calc R . .
C14 C 0.10160(17) 0.61188(18) 0.59427(17) 0.0591(8) Uani 1 1 d . . .
H14F H 0.0902 0.6222 0.6354 0.089 Uiso 1 1 calc R . .
H14D H 0.0587 0.6170 0.5642 0.089 Uiso 1 1 calc R . .
H14E H 0.1381 0.6442 0.5843 0.089 Uiso 1 1 calc R . .
C21 C 0.32174(14) 0.32279(15) 0.63346(13) 0.0414(6) Uani 1 1 d . . .
C22 C 0.33102(17) 0.25206(17) 0.62836(15) 0.0515(7) Uani 1 1 d . . .
H22A H 0.3731 0.2307 0.6483 0.062 Uiso 1 1 calc R . .
C23 C 0.2791(2) 0.21214(19) 0.59416(17) 0.0633(9) Uani 1 1 d . . .
H23A H 0.2862 0.1635 0.5908 0.076 Uiso 1 1 calc R . .
C24 C 0.21774(19) 0.2414(2) 0.56506(16) 0.0632(9) Uani 1 1 d . . .
H24A H 0.1822 0.2132 0.5425 0.076 Uiso 1 1 calc R . .
C25 C 0.20825(18) 0.3118(2) 0.56884(17) 0.0627(9) Uani 1 1 d . . .
H25A H 0.1661 0.3327 0.5485 0.075 Uiso 1 1 calc R . .
C26 C 0.25990(16) 0.35219(19) 0.60212(16) 0.0538(8) Uani 1 1 d . . .
H26A H 0.2533 0.4010 0.6037 0.065 Uiso 1 1 calc R . .
C27 C 0.40398(16) 0.43734(16) 0.61549(14) 0.0494(7) Uani 1 1 d . . .
H27E H 0.3621 0.4664 0.6029 0.074 Uiso 1 1 calc R . .
H27D H 0.4143 0.4096 0.5805 0.074 Uiso 1 1 calc R . .
H27F H 0.4449 0.4670 0.6298 0.074 Uiso 1 1 calc R . .
C28 C 0.46727(15) 0.32905(17) 0.69127(15) 0.0508(7) Uani 1 1 d . . .
H28F H 0.5058 0.3578 0.7123 0.076 Uiso 1 1 calc R . .
H28D H 0.4801 0.3128 0.6521 0.076 Uiso 1 1 calc R . .
H28E H 0.4596 0.2890 0.7170 0.076 Uiso 1 1 calc R . .
C31 C 0.20016(13) 0.34350(14) 0.77842(13) 0.0371(5) Uani 1 1 d . . .
C32 C 0.17513(16) 0.30297(17) 0.72877(16) 0.0505(7) Uani 1 1 d . . .
H32A H 0.2074 0.2751 0.7102 0.061 Uiso 1 1 calc R . .
C33 C 0.10337(16) 0.30212(19) 0.70532(18) 0.0595(8) Uani 1 1 d . . .
H33A H 0.0867 0.2729 0.6716 0.071 Uiso 1 1 calc R . .
C34 C 0.05669(16) 0.34334(18) 0.73076(18) 0.0572(8) Uani 1 1 d . . .
H34A H 0.0077 0.3430 0.7145 0.069 Uiso 1 1 calc R . .
C35 C 0.08085(15) 0.38521(18) 0.77993(17) 0.0544(8) Uani 1 1 d . . .
H35A H 0.0485 0.4141 0.7974 0.065 Uiso 1 1 calc R . .
C36 C 0.15237(15) 0.38547(16) 0.80420(15) 0.0470(7) Uani 1 1 d . . .
H36A H 0.1688 0.4142 0.8384 0.056 Uiso 1 1 calc R . .
C37 C 0.29808(15) 0.34895(17) 0.88932(13) 0.0476(7) Uani 1 1 d . . .
H37E H 0.2742 0.3902 0.9026 0.071 Uiso 1 1 calc R . .
H37F H 0.3477 0.3485 0.9090 0.071 Uiso 1 1 calc R . .
H37D H 0.2739 0.3071 0.9011 0.071 Uiso 1 1 calc R . .
C38 C 0.32773(15) 0.26406(15) 0.79431(15) 0.0463(6) Uani 1 1 d . . .
H38F H 0.3773 0.2603 0.8136 0.069 Uiso 1 1 calc R . .
H38D H 0.3247 0.2549 0.7502 0.069 Uiso 1 1 calc R . .
H38E H 0.2987 0.2301 0.8128 0.069 Uiso 1 1 calc R . .
C41 C 0.24808(14) 0.53767(15) 0.86186(14) 0.0399(6) Uani 1 1 d . . .
C42 C 0.19414(16) 0.56086(17) 0.81661(15) 0.0506(7) Uani 1 1 d . . .
H42A H 0.2048 0.5713 0.7767 0.061 Uiso 1 1 calc R . .
C43 C 0.12575(17) 0.5687(2) 0.82938(19) 0.0659(10) Uani 1 1 d . . .
H43A H 0.0896 0.5852 0.7985 0.079 Uiso 1 1 calc R . .
C44 C 0.10971(18) 0.5527(2) 0.8865(2) 0.0723(12) Uani 1 1 d . . .
H44A H 0.0623 0.5574 0.8950 0.087 Uiso 1 1 calc R . .
C45 C 0.16239(19) 0.5298(2) 0.9318(2) 0.0669(10) Uani 1 1 d . . .
H45A H 0.1511 0.5188 0.9714 0.080 Uiso 1 1 calc R . .
C46 C 0.23218(15) 0.52264(16) 0.91976(15) 0.0477(7) Uani 1 1 d . . .
H46A H 0.2685 0.5075 0.9512 0.057 Uiso 1 1 calc R . .
C47 C 0.3531(2) 0.61711(17) 0.8174(2) 0.0645(10) Uani 1 1 d . . .
H47D H 0.3251 0.6258 0.7772 0.097 Uiso 1 1 calc R . .
H47E H 0.4037 0.6233 0.8145 0.097 Uiso 1 1 calc R . .
H47F H 0.3388 0.6498 0.8475 0.097 Uiso 1 1 calc R . .
C48 C 0.39493(15) 0.5242(2) 0.91499(16) 0.0582(8) Uani 1 1 d . . .
H48F H 0.3838 0.5627 0.9412 0.087 Uiso 1 1 calc R . .
H48E H 0.4447 0.5274 0.9084 0.087 Uiso 1 1 calc R . .
H48D H 0.3870 0.4800 0.9350 0.087 Uiso 1 1 calc R . .
Re1A Re 0.147511(5) 0.393205(6) 0.249309(5) 0.03034(4) Uani 1 1 d . . .
Cl1A Cl 0.04509(3) 0.33568(3) 0.18085(3) 0.04080(13) Uani 1 1 d . . .
Cl2A Cl 0.05349(3) 0.47343(4) 0.27193(3) 0.04297(14) Uani 1 1 d . . .
P1A P 0.16182(3) 0.47530(4) 0.16863(3) 0.03679(14) Uani 1 1 d . . .
P2A P 0.20664(3) 0.29819(3) 0.21042(3) 0.03379(13) Uani 1 1 d . . .
P3A P 0.11896(3) 0.33361(3) 0.34003(3) 0.03408(13) Uani 1 1 d . . .
C1A C 0.22692(13) 0.42359(13) 0.29238(12) 0.0328(5) Uani 1 1 d . . .
C2A C 0.29286(13) 0.44102(14) 0.32837(13) 0.0372(5) Uani 1 1 d . . .
H2A H 0.3327 0.4119 0.3258 0.045 Uiso 1 1 calc R . .
C3A C 0.30164(13) 0.49642(14) 0.36567(12) 0.0371(5) Uani 1 1 d . . .
C4A C 0.24353(14) 0.54379(15) 0.36639(13) 0.0405(6) Uani 1 1 d . . .
C5A C 0.19503(15) 0.58198(17) 0.36630(14) 0.0481(7) Uani 1 1 d . . .
C6A C 0.13185(16) 0.62670(19) 0.36561(16) 0.0563(8) Uani 1 1 d . . .
H6AA H 0.0899 0.5968 0.3675 0.068 Uiso 1 1 calc R . .
H6AB H 0.1240 0.6522 0.3261 0.068 Uiso 1 1 calc R . .
C7A C 0.13692(15) 0.67854(16) 0.41733(15) 0.0481(7) Uani 1 1 d . . .
H7AA H 0.1506 0.6538 0.4567 0.058 Uiso 1 1 calc R . .
H7AB H 0.1750 0.7123 0.4125 0.058 Uiso 1 1 calc R . .
C8A C 0.06902(17) 0.71736(19) 0.42012(17) 0.0577(8) Uani 1 1 d . D .
H8AA H 0.0313 0.6835 0.4260 0.069 Uiso 1 1 calc R . .
H8AB H 0.0547 0.7408 0.3802 0.069 Uiso 1 1 calc R . .
C9A C 0.0736(2) 0.7712(2) 0.4707(2) 0.0749(11) Uani 1 1 d D . .
H9AA H 0.0764 0.7466 0.5105 0.090 Uiso 0.50 1 calc PR C 1
H9AB H 0.1184 0.7974 0.4710 0.090 Uiso 0.50 1 calc PR C 1
H9AC H 0.0981 0.7512 0.5084 0.090 Uiso 0.50 1 d PR C 2
H9AD H 0.1012 0.8104 0.4599 0.090 Uiso 0.50 1 d PR C 2
C10A C 0.0139(5) 0.8218(5) 0.4665(5) 0.083(3) Uiso 0.50 1 d PD D 1
H10C H 0.0228 0.8551 0.5004 0.125 Uiso 0.50 1 calc PR D 1
H10A H -0.0306 0.7969 0.4691 0.125 Uiso 0.50 1 calc PR D 1
H10B H 0.0102 0.8466 0.4273 0.125 Uiso 0.50 1 calc PR D 1
C10C C -0.0023(4) 0.7975(5) 0.4824(5) 0.078(2) Uiso 0.50 1 d PD D 2
H10E H -0.0289 0.8143 0.4437 0.116 Uiso 0.50 1 calc PR D 2
H10F H 0.0032 0.8354 0.5124 0.116 Uiso 0.50 1 calc PR D 2
H10D H -0.0284 0.7592 0.4982 0.116 Uiso 0.50 1 calc PR D 2
C11A C 0.36976(14) 0.51177(16) 0.40904(13) 0.0426(6) Uani 1 1 d . . .
C12A C 0.42652(16) 0.45709(18) 0.40528(19) 0.0634(10) Uani 1 1 d . . .
H12A H 0.4081 0.4114 0.4146 0.095 Uiso 1 1 calc R . .
H12C H 0.4685 0.4680 0.4350 0.095 Uiso 1 1 calc R . .
H12B H 0.4396 0.4566 0.3638 0.095 Uiso 1 1 calc R . .
C13A C 0.39817(16) 0.58176(17) 0.39352(17) 0.0548(8) Uani 1 1 d . . .
H13C H 0.4408 0.5927 0.4225 0.082 Uiso 1 1 calc R . .
H13B H 0.3619 0.6174 0.3963 0.082 Uiso 1 1 calc R . .
H13A H 0.4103 0.5807 0.3517 0.082 Uiso 1 1 calc R . .
C14A C 0.35022(19) 0.5146(2) 0.47424(15) 0.0727(11) Uani 1 1 d . . .
H14B H 0.3156 0.5518 0.4768 0.109 Uiso 1 1 calc R . .
H14C H 0.3930 0.5237 0.5036 0.109 Uiso 1 1 calc R . .
H14A H 0.3295 0.4701 0.4841 0.109 Uiso 1 1 calc R . .
C21A C 0.24958(14) 0.48263(16) 0.14424(14) 0.0440(6) Uani 1 1 d . . .
C22A C 0.30372(16) 0.51272(19) 0.18586(17) 0.0600(9) Uani 1 1 d . . .
H22 H 0.2934 0.5298 0.2241 0.072 Uiso 1 1 calc R . .
C23A C 0.37191(18) 0.5176(2) 0.1716(2) 0.0808(15) Uani 1 1 d . . .
H23 H 0.4084 0.5385 0.1997 0.097 Uiso 1 1 calc R . .
C24A C 0.38684(18) 0.4918(3) 0.1161(3) 0.0904(18) Uani 1 1 d . . .
H24 H 0.4339 0.4945 0.1065 0.109 Uiso 1 1 calc R . .
C25A C 0.3338(2) 0.4621(2) 0.0744(2) 0.0779(14) Uani 1 1 d . . .
H25 H 0.3444 0.4443 0.0365 0.093 Uiso 1 1 calc R . .
C26A C 0.26479(16) 0.45866(17) 0.08869(15) 0.0510(7) Uani 1 1 d . . .
H26 H 0.2280 0.4396 0.0598 0.061 Uiso 1 1 calc R . .
C27A C 0.1466(2) 0.56464(16) 0.18988(19) 0.0639(9) Uani 1 1 d . . .
H27C H 0.1762 0.5754 0.2289 0.096 Uiso 1 1 calc R . .
H27A H 0.0965 0.5708 0.1943 0.096 Uiso 1 1 calc R . .
H27B H 0.1591 0.5959 0.1579 0.096 Uiso 1 1 calc R . .
C28A C 0.10145(15) 0.46861(19) 0.09750(15) 0.0547(8) Uani 1 1 d . . .
H28C H 0.1112 0.5062 0.0698 0.082 Uiso 1 1 calc R . .
H28B H 0.0524 0.4724 0.1060 0.082 Uiso 1 1 calc R . .
H28A H 0.1081 0.4237 0.0781 0.082 Uiso 1 1 calc R . .
C31A C 0.30259(13) 0.29281(14) 0.23470(13) 0.0364(5) Uani 1 1 d . . .
C32A C 0.34762(15) 0.33698(17) 0.20804(15) 0.0491(7) Uani 1 1 d . . .
H32 H 0.3286 0.3672 0.1757 0.059 Uiso 1 1 calc R . .
C33A C 0.42022(15) 0.33697(18) 0.22856(17) 0.0550(8) Uani 1 1 d . . .
H33 H 0.4505 0.3677 0.2106 0.066 Uiso 1 1 calc R . .
C34A C 0.44797(16) 0.29325(18) 0.27417(17) 0.0555(8) Uani 1 1 d . . .
H34 H 0.4977 0.2930 0.2877 0.067 Uiso 1 1 calc R . .
C35A C 0.40416(17) 0.2494(2) 0.30080(18) 0.0631(9) Uani 1 1 d . . .
H35 H 0.4237 0.2189 0.3328 0.076 Uiso 1 1 calc R . .
C36A C 0.33150(16) 0.24936(16) 0.28105(16) 0.0504(7) Uani 1 1 d . . .
H36 H 0.3015 0.2190 0.2998 0.060 Uiso 1 1 calc R . .
C37A C 0.19913(15) 0.29074(17) 0.12691(13) 0.0463(6) Uani 1 1 d . . .
H37C H 0.2247 0.3292 0.1107 0.069 Uiso 1 1 calc R . .
H37B H 0.1489 0.2925 0.1091 0.069 Uiso 1 1 calc R . .
H37A H 0.2198 0.2465 0.1162 0.069 Uiso 1 1 calc R . .
C38A C 0.17569(15) 0.21224(14) 0.22783(14) 0.0430(6) Uani 1 1 d . . .
H38A H 0.1252 0.2077 0.2115 0.065 Uiso 1 1 calc R . .
H38C H 0.1822 0.2055 0.2724 0.065 Uiso 1 1 calc R . .
H38B H 0.2029 0.1771 0.2089 0.065 Uiso 1 1 calc R . .
C41A C 0.18170(15) 0.27125(15) 0.38089(13) 0.0435(6) Uani 1 1 d . . .
C42A C 0.24861(16) 0.2948(2) 0.40490(16) 0.0581(8) Uani 1 1 d . . .
H42 H 0.2600 0.3424 0.4004 0.070 Uiso 1 1 calc R . .
C43A C 0.2994(2) 0.2508(2) 0.43531(19) 0.0738(12) Uani 1 1 d . . .
H43 H 0.3450 0.2681 0.4517 0.089 Uiso 1 1 calc R . .
C44A C 0.2832(2) 0.1823(2) 0.44154(17) 0.0723(11) Uani 1 1 d . . .
H44 H 0.3179 0.1514 0.4618 0.087 Uiso 1 1 calc R . .
C45A C 0.2170(2) 0.15825(19) 0.41856(17) 0.0723(11) Uani 1 1 d . . .
H45 H 0.2059 0.1106 0.4233 0.087 Uiso 1 1 calc R . .
C46A C 0.1659(2) 0.20241(17) 0.38850(15) 0.0560(8) Uani 1 1 d . . .
H46 H 0.1200 0.1851 0.3732 0.067 Uiso 1 1 calc R . .
C47A C 0.11137(16) 0.39427(16) 0.40217(13) 0.0457(6) Uani 1 1 d . . .
H47C H 0.1568 0.4182 0.4135 0.069 Uiso 1 1 calc R . .
H47B H 0.0990 0.3688 0.4378 0.069 Uiso 1 1 calc R . .
H47A H 0.0742 0.4284 0.3887 0.069 Uiso 1 1 calc R . .
C48A C 0.03413(15) 0.28926(17) 0.33102(14) 0.0485(7) Uani 1 1 d . . .
H48B H -0.0034 0.3213 0.3134 0.073 Uiso 1 1 calc R . .
H48C H 0.0242 0.2731 0.3712 0.073 Uiso 1 1 calc R . .
H48A H 0.0357 0.2494 0.3036 0.073 Uiso 1 1 calc R . .

loop_
_atom_site_aniso_label
_atom_site_aniso_U_11
_atom_site_aniso_U_22
_atom_site_aniso_U_33
_atom_site_aniso_U_23
_atom_site_aniso_U_13
_atom_site_aniso_U_12
Re1 0.02635(6) 0.03274(6) 0.03473(6) 0.00774(4) 0.00286(4) 0.00080(4)
Cl1 0.0327(3) 0.0488(4) 0.0482(3) 0.0116(3) -0.0020(2) 0.0043(3)
Cl2 0.0376(3) 0.0474(4) 0.0538(4) 0.0070(3) 0.0093(3) -0.0074(3)
P1 0.0330(3) 0.0374(3) 0.0385(3) 0.0079(3) 0.0060(2) 0.0056(3)
P2 0.0314(3) 0.0359(3) 0.0378(3) 0.0106(3) 0.0030(2) 0.0007(2)
P3 0.0342(3) 0.0405(4) 0.0416(3) 0.0011(3) 0.0060(2) -0.0021(3)
C1 0.0338(12) 0.0308(12) 0.0337(12) 0.0074(10) 0.0053(9) 0.0003(10)
C2 0.0290(12) 0.0405(14) 0.0366(13) 0.0011(11) 0.0040(9) 0.0023(10)
C3 0.0334(13) 0.0368(13) 0.0355(13) -0.0008(10) 0.0048(10) 0.0060(10)
C4 0.0427(15) 0.0436(16) 0.0474(16) 0.0109(12) 0.0003(11) 0.0050(13)
C5 0.0528(19) 0.059(2) 0.070(2) 0.0215(17) -0.0039(15) -0.0092(16)
C6 0.068(2) 0.089(3) 0.095(3) 0.027(3) -0.008(2) -0.032(2)
C7 0.072(2) 0.084(3) 0.080(3) 0.026(2) 0.004(2) -0.019(2)
C11 0.0375(14) 0.0443(15) 0.0371(14) 0.0018(11) 0.0006(10) 0.0088(11)
C12 0.0355(15) 0.074(2) 0.0518(17) 0.0095(16) -0.0055(12) -0.0021(14)
C13 0.0556(17) 0.062(2) 0.0351(14) 0.0002(13) 0.0004(12) 0.0053(15)
C14 0.0534(18) 0.057(2) 0.063(2) -0.0021(16) -0.0074(14) 0.0240(15)
C21 0.0422(14) 0.0430(15) 0.0401(14) -0.0002(11) 0.0092(11) 0.0023(12)
C22 0.0624(19) 0.0455(17) 0.0471(16) 0.0032(13) 0.0094(13) 0.0015(14)
C23 0.091(3) 0.0470(18) 0.0532(19) -0.0026(15) 0.0143(17) -0.0111(18)
C24 0.066(2) 0.077(2) 0.0471(18) -0.0119(17) 0.0106(15) -0.0194(18)
C25 0.0510(18) 0.081(3) 0.0547(19) -0.0181(18) 0.0019(14) 0.0049(17)
C26 0.0484(17) 0.0577(19) 0.0535(18) -0.0122(15) 0.0007(13) 0.0104(14)
C27 0.0565(18) 0.0491(17) 0.0442(16) 0.0120(13) 0.0126(13) 0.0056(14)
C28 0.0415(15) 0.0541(18) 0.0576(18) 0.0108(14) 0.0096(13) 0.0150(13)
C31 0.0307(12) 0.0351(13) 0.0453(14) 0.0105(11) 0.0045(10) -0.0038(10)
C32 0.0424(15) 0.0474(17) 0.0604(19) 0.0009(14) 0.0033(13) -0.0011(13)
C33 0.0441(17) 0.061(2) 0.069(2) -0.0044(17) -0.0062(14) -0.0077(15)
C34 0.0356(15) 0.060(2) 0.072(2) 0.0088(17) -0.0045(13) -0.0060(14)
C35 0.0333(15) 0.059(2) 0.071(2) 0.0034(16) 0.0080(13) 0.0023(13)
C36 0.0391(15) 0.0492(17) 0.0522(17) 0.0011(13) 0.0047(12) -0.0027(12)
C37 0.0454(15) 0.0568(18) 0.0395(15) 0.0147(13) 0.0024(11) -0.0013(13)
C38 0.0436(15) 0.0368(14) 0.0589(18) 0.0140(13) 0.0083(12) 0.0046(12)
C41 0.0349(13) 0.0400(14) 0.0441(15) -0.0025(11) 0.0034(10) 0.0014(11)
C42 0.0463(16) 0.0558(18) 0.0470(16) -0.0076(14) -0.0031(12) 0.0112(14)
C43 0.0438(18) 0.070(2) 0.079(3) -0.022(2) -0.0094(16) 0.0126(16)
C44 0.0361(17) 0.074(3) 0.109(4) -0.017(2) 0.0198(18) 0.0005(16)
C45 0.062(2) 0.067(2) 0.078(3) 0.0012(19) 0.0354(19) -0.0017(18)
C46 0.0442(15) 0.0490(17) 0.0510(17) 0.0041(13) 0.0104(12) 0.0031(13)
C47 0.079(2) 0.0397(17) 0.083(3) -0.0038(16) 0.040(2) -0.0058(16)
C48 0.0374(15) 0.080(2) 0.0547(19) -0.0142(17) -0.0029(12) -0.0012(15)
Re1A 0.02683(6) 0.03114(6) 0.03278(6) -0.00254(4) 0.00328(4) -0.00080(4)
Cl1A 0.0336(3) 0.0426(3) 0.0445(3) -0.0052(3) -0.0006(2) -0.0042(2)
Cl2A 0.0369(3) 0.0423(3) 0.0501(4) -0.0020(3) 0.0078(2) 0.0067(3)
P1A 0.0337(3) 0.0384(3) 0.0381(3) 0.0035(3) 0.0048(2) -0.0009(3)
P2A 0.0317(3) 0.0346(3) 0.0350(3) -0.0041(2) 0.0045(2) 0.0001(2)
P3A 0.0342(3) 0.0350(3) 0.0333(3) -0.0031(2) 0.0056(2) -0.0016(2)
C1A 0.0328(12) 0.0282(12) 0.0377(13) -0.0001(10) 0.0062(9) 0.0003(10)
C2A 0.0309(13) 0.0389(14) 0.0407(14) 0.0025(11) 0.0015(10) -0.0021(10)
C3A 0.0335(13) 0.0417(14) 0.0354(13) 0.0071(11) 0.0021(10) -0.0039(11)
C4A 0.0401(14) 0.0438(15) 0.0363(13) -0.0018(11) 0.0006(10) -0.0059(12)
C5A 0.0423(16) 0.0561(18) 0.0447(16) -0.0086(13) 0.0017(11) 0.0001(14)
C6A 0.0447(17) 0.067(2) 0.0541(18) -0.0111(16) -0.0022(13) 0.0102(15)
C7A 0.0477(16) 0.0408(15) 0.0540(17) 0.0003(13) 0.0011(12) -0.0007(12)
C8A 0.0542(18) 0.059(2) 0.0575(19) -0.0080(16) -0.0018(14) 0.0068(15)
C9A 0.087(3) 0.056(2) 0.077(3) -0.0149(19) -0.005(2) 0.018(2)
C11A 0.0376(14) 0.0487(16) 0.0391(14) 0.0049(12) -0.0030(11) -0.0101(12)
C12A 0.0408(17) 0.057(2) 0.083(3) 0.0076(18) -0.0219(16) -0.0036(14)
C13A 0.0452(16) 0.0523(19) 0.063(2) 0.0064(15) -0.0061(13) -0.0129(14)
C14A 0.064(2) 0.115(3) 0.0351(16) 0.0107(19) -0.0072(14) -0.021(2)
C21A 0.0339(13) 0.0508(17) 0.0462(15) 0.0158(13) 0.0019(11) -0.0024(12)
C22A 0.0478(17) 0.069(2) 0.059(2) 0.0247(17) -0.0078(14) -0.0161(15)
C23A 0.0413(18) 0.099(3) 0.096(3) 0.051(3) -0.0106(18) -0.0194(19)
C24A 0.0344(18) 0.118(4) 0.121(4) 0.069(3) 0.018(2) 0.011(2)
C25A 0.064(2) 0.089(3) 0.089(3) 0.047(2) 0.041(2) 0.029(2)
C26A 0.0432(16) 0.0573(19) 0.0540(18) 0.0194(15) 0.0119(13) 0.0097(14)
C27A 0.086(3) 0.0385(17) 0.073(2) 0.0059(16) 0.032(2) -0.0002(16)
C28A 0.0349(14) 0.076(2) 0.0507(17) 0.0181(16) -0.0020(12) -0.0010(14)
C31A 0.0311(12) 0.0346(13) 0.0435(14) -0.0060(11) 0.0050(10) 0.0035(10)
C32A 0.0389(15) 0.0495(17) 0.0578(18) 0.0130(14) 0.0031(12) 0.0004(13)
C33A 0.0358(15) 0.0560(19) 0.074(2) 0.0067(16) 0.0098(14) -0.0038(13)
C34A 0.0367(15) 0.0560(19) 0.072(2) -0.0038(16) -0.0005(13) 0.0038(13)
C35A 0.0479(18) 0.064(2) 0.073(2) 0.0204(18) -0.0074(15) 0.0096(16)
C36A 0.0434(15) 0.0468(17) 0.0598(19) 0.0092(14) 0.0032(13) -0.0025(13)
C37A 0.0464(15) 0.0557(18) 0.0362(14) -0.0089(12) 0.0045(11) 0.0047(13)
C38A 0.0449(15) 0.0364(14) 0.0490(16) -0.0098(12) 0.0109(11) -0.0049(12)
C41A 0.0534(16) 0.0442(15) 0.0341(13) 0.0026(11) 0.0105(11) 0.0087(13)
C42A 0.0472(17) 0.073(2) 0.0539(19) 0.0222(17) 0.0053(13) 0.0051(15)
C43A 0.058(2) 0.099(3) 0.065(2) 0.035(2) 0.0106(17) 0.022(2)
C44A 0.082(3) 0.084(3) 0.051(2) 0.0136(19) 0.0126(18) 0.042(2)
C45A 0.127(4) 0.0443(18) 0.0473(19) 0.0018(15) 0.017(2) 0.023(2)
C46A 0.083(2) 0.0424(17) 0.0424(16) -0.0041(13) 0.0077(15) 0.0054(16)
C47A 0.0531(17) 0.0465(16) 0.0381(14) -0.0078(12) 0.0082(11) 0.0005(13)
C48A 0.0437(15) 0.0560(18) 0.0470(16) -0.0028(13) 0.0105(12) -0.0124(13)

loop_
_atom_type_symbol
_atom_type_description
_atom_type_scat_dispersion_real
_atom_type_scat_dispersion_imag
_atom_type_scat_source
C C 0.0181 0.0091 'International Tables Vol C Tables 4.2.6.8 and 6.1.1.4'
H H 0.0000 0.0000 'International Tables Vol C Tables 4.2.6.8 and 6.1.1.4'
Cl Cl 0.3639 0.7018 'International Tables Vol C Tables 4.2.6.8 and 6.1.1.4'
P P 0.2955 0.4335 'International Tables Vol C Tables 4.2.6.8 and 6.1.1.4'
Re Re -5.2083 5.8923 'International Tables Vol C Tables 4.2.6.8 and 6.1.1.4'

loop_
_geom_angle_atom_site_label_1
_geom_angle_atom_site_label_2
_geom_angle_atom_site_label_3
_geom_angle
Cl2 Re1 Cl1 83.32(2)
P1 Re1 Cl1 91.80(2)
P1 Re1 Cl2 82.91(2)
P2 Re1 Cl1 78.84(2)
P2 Re1 Cl2 162.13(2)
P2 Re1 P1 96.45(2)
P2 Re1 P3 97.06(2)
P3 Re1 Cl1 90.57(2)
P3 Re1 Cl2 84.15(2)
P3 Re1 P1 166.48(2)
C1 Re1 Cl1 170.11(8)
C1 Re1 Cl2 106.56(8)
C1 Re1 P1 89.40(8)
C1 Re1 P2 91.28(8)
C1 Re1 P3 90.54(8)
C2 C1 Re1 172.3(2)
C2 C3 C4 118.5(2)
C2 C3 C11 124.0(2)
C3 C2 C1 124.0(2)
C3 C11 C13 107.1(2)
C4 C3 C11 117.4(2)
C4 C5 C6 176.7(4)
C5 C4 C3 177.4(3)
C6 C7 C8 112.5(4)
C6 C7 C8B 117.4(5)
C7 C6 C5 117.0(4)
C8 C9 C10 116.7(8)
C9 C8 C7 119.0(6)
C8B C7 C8 19.3(5)
C8B C9B C10B 118.5(10)
C9B C8B C7 121.9(8)
C12 C11 C3 112.2(2)
C12 C11 C13 109.5(3)
C12 C11 C14 109.4(3)
C14 C11 C3 109.1(2)
C14 C11 C13 109.4(3)
C21 P1 Re1 119.75(9)
C21 C22 C23 120.1(3)
C22 C21 P1 123.6(2)
C22 C21 C26 117.9(3)
C23 C24 C25 119.2(3)
C24 C23 C22 121.3(3)
C24 C25 C26 120.0(3)
C25 C26 C21 121.3(3)
C26 C21 P1 118.4(2)
C27 P1 Re1 112.06(11)
C27 P1 C21 98.81(14)
C28 P1 Re1 116.09(11)
C28 P1 C21 104.94(15)
C28 P1 C27 102.61(14)
C31 P2 Re1 115.73(8)
C31 C32 C33 121.0(3)
C32 C31 P2 121.6(2)
C32 C31 C36 118.7(3)
C33 C34 C35 119.9(3)
C34 C33 C32 120.1(3)
C34 C35 C36 120.3(3)
C35 C36 C31 120.0(3)
C36 C31 P2 119.3(2)
C37 P2 Re1 117.15(10)
C37 P2 C31 102.66(13)
C38 P2 Re1 116.67(9)
C38 P2 C31 102.82(13)
C38 P2 C37 99.30(15)
C41 P3 Re1 117.15(10)
C41 C46 C45 119.5(3)
C42 C41 P3 117.9(2)
C43 C42 C41 120.6(3)
C43 C44 C45 120.1(3)
C44 C43 C42 120.1(4)
C44 C45 C46 120.4(4)
C46 C41 P3 122.7(2)
C46 C41 C42 119.3(3)
C47 P3 Re1 112.96(12)
C47 P3 C41 100.39(15)
C47 P3 C48 101.87(19)
C48 P3 Re1 117.81(12)
C48 P3 C41 104.22(14)
Cl2A Re1A Cl1A 82.88(2)
P1A Re1A Cl1A 90.36(2)
P1A Re1A Cl2A 84.19(2)
P1A Re1A P3A 166.46(2)
P2A Re1A Cl1A 79.19(2)
P2A Re1A Cl2A 161.99(2)
P2A Re1A P1A 97.54(2)
P2A Re1A P3A 95.99(2)
P3A Re1A Cl1A 92.26(2)
P3A Re1A Cl2A 82.96(2)
C1A Re1A Cl1A 171.23(8)
C1A Re1A Cl2A 105.87(8)
C1A Re1A P1A 90.05(8)
C1A Re1A P2A 92.08(8)
C1A Re1A P3A 89.38(8)
C2A C1A Re1A 174.3(2)
C2A C3A C4A 118.9(2)
C2A C3A C11A 123.9(3)
C3A C2A C1A 123.4(2)
C3A C11A C14A 107.2(2)
C4A C3A C11A 117.2(3)
C4A C5A C6A 177.1(3)
C5A C4A C3A 178.8(3)
C5A C6A C7A 114.4(3)
C7A C8A C9A 114.3(3)
C8A C7A C6A 113.4(3)
C8A C9A C10C 112.3(5)
C10A C9A C8A 116.0(5)
C10A C9A C10C 25.4(5)
C12A C11A C3A 112.3(3)
C12A C11A C14A 110.1(3)
C13A C11A C3A 109.3(2)
C13A C11A C12A 109.1(3)
C13A C11A C14A 108.8(3)
C21A P1A Re1A 117.86(9)
C21A C26A C25A 120.5(4)
C22A C21A P1A 117.1(3)
C22A C23A C24A 119.5(4)
C23A C22A C21A 120.4(4)
C23A C24A C25A 120.7(3)
C24A C25A C26A 119.3(4)
C26A C21A P1A 123.4(2)
C26A C21A C22A 119.5(3)
C27A P1A Re1A 113.04(12)
C27A P1A C21A 100.78(15)
C28A P1A Re1A 117.66(11)
C28A P1A C21A 104.19(14)
C28A P1A C27A 100.69(19)
C31A P2A Re1A 116.28(8)
C31A C36A C35A 120.6(3)
C32A C31A P2A 119.3(2)
C33A C32A C31A 120.3(3)
C33A C34A C35A 120.0(3)
C34A C33A C32A 120.3(3)
C34A C35A C36A 120.2(3)
C36A C31A P2A 122.0(2)
C36A C31A C32A 118.6(3)
C37A P2A Re1A 116.72(10)
C37A P2A C31A 102.82(12)
C38A P2A Re1A 116.31(9)
C38A P2A C31A 103.08(13)
C38A P2A C37A 99.14(14)
C41A P3A Re1A 120.40(9)
C41A C42A C43A 121.7(4)
C41A C46A C45A 120.0(4)
C42A C41A P3A 118.1(2)
C43A C44A C45A 119.8(3)
C44A C43A C42A 119.2(4)
C44A C45A C46A 121.0(4)
C46A C41A P3A 123.5(3)
C46A C41A C42A 118.3(3)
C47A P3A Re1A 111.39(10)
C47A P3A C41A 99.63(14)
C48A P3A Re1A 115.59(10)
C48A P3A C41A 104.61(15)
C48A P3A C47A 102.76(14)

loop_
_geom_bond_atom_site_label_1
_geom_bond_atom_site_label_2
_geom_bond_distance
Re1 Cl1 2.5504(6)
Re1 Cl2 2.4654(6)
Re1 P1 2.4224(7)
Re1 P2 2.3653(6)
Re1 P3 2.4169(7)
Re1 C1 1.767(2)
P1 C21 1.823(3)
P1 C27 1.817(3)
P1 C28 1.808(3)
P2 C31 1.829(3)
P2 C37 1.826(3)
P2 C38 1.813(3)
P3 C41 1.831(3)
P3 C47 1.813(3)
P3 C48 1.821(3)
C1 C2 1.427(3)
C2 C3 1.337(4)
C3 C4 1.432(4)
C3 C11 1.529(4)
C4 C5 1.174(4)
C5 C6 1.471(5)
C6 C7 1.444(6)
C7 C8 1.520(7)
C7 C8B 1.509(8)
C8 C9 1.429(10)
C9 C10 1.490(10)
C8B C9B 1.402(10)
C9B C10B 1.483(10)
C11 C12 1.522(4)
C11 C13 1.533(4)
C11 C14 1.527(4)
C21 C22 1.380(4)
C21 C26 1.396(4)
C22 C23 1.386(5)
C23 C24 1.370(5)
C24 C25 1.372(6)
C25 C26 1.379(5)
C31 C32 1.372(4)
C31 C36 1.395(4)
C32 C33 1.389(4)
C33 C34 1.368(5)
C34 C35 1.375(5)
C35 C36 1.389(4)
C41 C42 1.397(4)
C41 C46 1.380(4)
C42 C43 1.377(4)
C43 C44 1.369(6)
C44 C45 1.381(6)
C45 C46 1.396(4)
Re1A Cl1A 2.5409(6)
Re1A Cl2A 2.4658(6)
Re1A P1A 2.4204(7)
Re1A P2A 2.3693(6)
Re1A P3A 2.4290(6)
Re1A C1A 1.765(3)
P1A C21A 1.829(3)
P1A C27A 1.816(3)
P1A C28A 1.809(3)
P2A C31A 1.830(2)
P2A C37A 1.828(3)
P2A C38A 1.815(3)
P3A C41A 1.835(3)
P3A C47A 1.819(3)
P3A C48A 1.811(3)
C1A C2A 1.425(4)
C2A C3A 1.342(4)
C3A C4A 1.434(4)
C3A C11A 1.525(3)
C4A C5A 1.179(4)
C5A C6A 1.476(4)
C6A C7A 1.506(4)
C7A C8A 1.500(4)
C8A C9A 1.514(5)
C9A C10A 1.488(9)
C9A C10C 1.584(8)
C11A C12A 1.518(4)
C11A C13A 1.509(4)
C11A C14A 1.532(4)
C21A C22A 1.402(4)
C21A C26A 1.375(5)
C22A C23A 1.379(5)
C23A C24A 1.383(8)
C24A C25A 1.388(7)
C25A C26A 1.393(4)
C31A C32A 1.394(4)
C31A C36A 1.372(4)
C32A C33A 1.390(4)
C33A C34A 1.358(5)
C34A C35A 1.374(5)
C35A C36A 1.388(4)
C41A C42A 1.383(4)
C41A C46A 1.375(4)
C42A C43A 1.383(5)
C43A C44A 1.366(6)
C44A C45A 1.370(6)
C45A C46A 1.386(5)
